data_4510292
loop_
_publ_author_name
'W\"ohlert, Susanne'
'Run\<cevski, Tom\<ce'
'Dinnebier, Robert E.'
'Ebbinghaus, Stefan G.'
'N\"ather, Christian'

_publ_section_title
;
 Synthesis, Structures, Polymorphism, and Magnetic Properties of
 Transition Metal Thiocyanato Coordination Compounds
;
_journal_issue 4
_journal_name_full 'Crystal Growth &amp; Design'
_journal_page_first 1902
_journal_paper_doi 10.1021/cg500037d
_journal_volume 14
_journal_year 2014
_chemical_formula_sum 'C30 H36 Mn N6 S2'
_chemical_formula_weight 599.71
_chemical_name_systematic
; 
 ? 
;
_space_group_IT_number 2
_symmetry_cell_setting triclinic
_symmetry_space_group_name_Hall '-P 1'
_symmetry_space_group_name_H-M 'P -1'
_atom_sites_solution_hydrogens geom
_atom_sites_solution_primary direct
_atom_sites_solution_secondary difmap
_audit_creation_method SHELXL-97
_cell_angle_alpha 72.304(3)
_cell_angle_beta 75.684(4)
_cell_angle_gamma 77.015(4)
_cell_formula_units_Z 4
_cell_length_a 11.8301(5)
_cell_length_b 16.4075(8)
_cell_length_c 18.6847(8)
_cell_measurement_temperature 293(2)
_cell_volume 3303.6(3)
_computing_cell_refinement 'X-Area (STOE, 2008)'
_computing_data_collection 'X-Area (STOE, 2008)'
_computing_data_reduction 'X-Area (STOE, 2008)'
_computing_structure_refinement 'SHELXL-97 (Sheldrick, 1997)'
_computing_structure_solution 'SHELXS-97 (Sheldrick, 1990)'
_diffrn_ambient_temperature 293(2)
_diffrn_measured_fraction_theta_full 0.989
_diffrn_measured_fraction_theta_max 0.989
_diffrn_measurement_device_type IPDS-2
_diffrn_measurement_method 'omega scans'
_diffrn_radiation_monochromator graphite
_diffrn_radiation_source 'fine-focus sealed tube'
_diffrn_radiation_type MoK\a
_diffrn_radiation_wavelength 0.71073
_diffrn_reflns_av_R_equivalents 0.0248
_diffrn_reflns_av_sigmaI/netI 0.0276
_diffrn_reflns_limit_h_max 14
_diffrn_reflns_limit_h_min -14
_diffrn_reflns_limit_k_max 17
_diffrn_reflns_limit_k_min -19
_diffrn_reflns_limit_l_max 22
_diffrn_reflns_limit_l_min -22
_diffrn_reflns_number 26915
_diffrn_reflns_theta_full 25.00
_diffrn_reflns_theta_max 25.00
_diffrn_reflns_theta_min 1.51
_diffrn_standards_decay_% 0
_diffrn_standards_interval_time 0
_diffrn_standards_number 0
_exptl_absorpt_coefficient_mu 0.553
_exptl_absorpt_correction_type none
_exptl_crystal_colour 'light yellow'
_exptl_crystal_density_diffrn 1.206
_exptl_crystal_density_method 'not measured'
_exptl_crystal_description block
_exptl_crystal_F_000 1260
_exptl_crystal_size_max 0.15
_exptl_crystal_size_mid 0.1
_exptl_crystal_size_min 0.1
_refine_diff_density_max 0.349
_refine_diff_density_min -0.275
_refine_diff_density_rms 0.033
_refine_ls_extinction_method none
_refine_ls_goodness_of_fit_ref 1.043
_refine_ls_hydrogen_treatment constr
_refine_ls_matrix_type full
_refine_ls_number_parameters 733
_refine_ls_number_reflns 11523
_refine_ls_number_restraints 1
_refine_ls_restrained_S_all 1.043
_refine_ls_R_factor_all 0.0904
_refine_ls_R_factor_gt 0.0605
_refine_ls_shift/su_max 0.001
_refine_ls_shift/su_mean 0.000
_refine_ls_structure_factor_coef Fsqd
_refine_ls_weighting_details 'calc w=1/[\s^2^(Fo^2^)+(0.0822P)^2^+0.6716P] where P=(Fo^2^+2Fc^2^)/3'
_refine_ls_weighting_scheme calc
_refine_ls_wR_factor_gt 0.1519
_refine_ls_wR_factor_ref 0.1688
_reflns_number_gt 7819
_reflns_number_total 11523
_reflns_threshold_expression >2sigma(I)
_cod_data_source_file Compound_1-Mn_IV_RM247.CIF
_cod_data_source_block Compound_1-Mn/IV_(RM247)
_cod_database_code 4510292

loop_
_symmetry_equiv_pos_as_xyz
'x, y, z'
'-x, -y, -z'

loop_
_atom_site_label
_atom_site_type_symbol
_atom_site_fract_x
_atom_site_fract_y
_atom_site_fract_z
_atom_site_U_iso_or_equiv
_atom_site_adp_type
_atom_site_occupancy
_atom_site_symmetry_multiplicity
_atom_site_calc_flag
_atom_site_refinement_flags
_atom_site_disorder_assembly
_atom_site_disorder_group
Mn1 Mn 0.76936(4) 0.49965(3) 0.26698(3) 0.08089(17) Uani 1 1 d . . .
N1 N 0.7856(3) 0.4169(2) 0.19195(19) 0.1013(9) Uani 1 1 d . . .
C1 C 0.7567(3) 0.3886(2) 0.1518(2) 0.0874(9) Uani 1 1 d . . .
S1 S 0.71331(15) 0.35114(10) 0.09477(9) 0.1482(5) Uani 1 1 d . . .
N2 N 0.7512(3) 0.5807(2) 0.34190(19) 0.1027(9) Uani 1 1 d . . .
C2 C 0.7802(3) 0.6147(3) 0.3779(2) 0.0986(10) Uani 1 1 d . . .
S2 S 0.82270(14) 0.65951(14) 0.42921(12) 0.1813(8) Uani 1 1 d . . .
N10 N 0.8558(2) 0.60122(19) 0.16431(17) 0.0904(8) Uani 1 1 d . . .
C10 C 0.8314(3) 0.6859(2) 0.1599(2) 0.0999(10) Uani 1 1 d . . .
H10 H 0.7874 0.7035 0.2029 0.120 Uiso 1 1 calc R . .
C11 C 0.8676(4) 0.7479(3) 0.0959(3) 0.1078(12) Uani 1 1 d . . .
H11 H 0.8467 0.8060 0.0958 0.129 Uiso 1 1 calc R . .
C12 C 0.9344(4) 0.7256(3) 0.0315(3) 0.1078(12) Uani 1 1 d . . .
C13 C 0.9639(4) 0.6381(3) 0.0370(2) 0.1141(13) Uani 1 1 d . . .
H13 H 1.0120 0.6189 -0.0042 0.137 Uiso 1 1 calc R . .
C14 C 0.9229(3) 0.5794(3) 0.1024(2) 0.1036(11) Uani 1 1 d . . .
H14 H 0.9431 0.5209 0.1038 0.124 Uiso 1 1 calc R . .
C15 C 0.9733(5) 0.7926(4) -0.0421(3) 0.1489(19) Uani 1 1 d . . .
H15A H 0.9561 0.8490 -0.0317 0.179 Uiso 1 1 calc R . .
H15B H 1.0583 0.7790 -0.0582 0.179 Uiso 1 1 calc R . .
C16 C 0.9174(6) 0.7975(4) -0.1039(3) 0.178(3) Uani 1 1 d . . .
H16A H 0.9453 0.8414 -0.1482 0.267 Uiso 1 1 calc R . .
H16B H 0.8332 0.8118 -0.0888 0.267 Uiso 1 1 calc R . .
H16C H 0.9363 0.7425 -0.1160 0.267 Uiso 1 1 calc R . .
N20 N 0.6766(2) 0.39967(18) 0.36591(16) 0.0861(7) Uani 1 1 d . . .
C20 C 0.5825(3) 0.4223(3) 0.4163(2) 0.1035(11) Uani 1 1 d . . .
H20 H 0.5542 0.4811 0.4111 0.124 Uiso 1 1 calc R . .
C21 C 0.5257(4) 0.3644(3) 0.4747(2) 0.1131(13) Uani 1 1 d . . .
H21 H 0.4595 0.3841 0.5076 0.136 Uiso 1 1 calc R . .
C22 C 0.5646(3) 0.2772(3) 0.4858(2) 0.1065(12) Uani 1 1 d . . .
C23 C 0.6603(4) 0.2537(3) 0.4332(3) 0.1163(14) Uani 1 1 d . . .
H23 H 0.6898 0.1954 0.4369 0.140 Uiso 1 1 calc R . .
C24 C 0.7123(3) 0.3154(2) 0.3757(2) 0.1038(11) Uani 1 1 d . . .
H24 H 0.7770 0.2972 0.3411 0.125 Uiso 1 1 calc R . .
C25 C 0.5045(5) 0.2126(4) 0.5522(3) 0.158(2) Uani 1 1 d . . .
H25A H 0.5417 0.2026 0.5956 0.189 Uiso 1 1 calc R . .
H25B H 0.4227 0.2384 0.5661 0.189 Uiso 1 1 calc R . .
C26 C 0.5061(9) 0.1316(6) 0.5400(5) 0.298(6) Uani 1 1 d . . .
H26A H 0.4656 0.0956 0.5855 0.447 Uiso 1 1 calc R . .
H26B H 0.5864 0.1040 0.5279 0.447 Uiso 1 1 calc R . .
H26C H 0.4673 0.1400 0.4982 0.447 Uiso 1 1 calc R . .
N30 N 0.5822(2) 0.56682(18) 0.24053(17) 0.0886(7) Uani 1 1 d . . .
C30 C 0.5366(3) 0.6479(2) 0.2437(2) 0.0942(10) Uani 1 1 d . . .
H30 H 0.5769 0.6762 0.2633 0.113 Uiso 1 1 calc R . .
C31 C 0.4343(4) 0.6921(3) 0.2198(2) 0.1064(12) Uani 1 1 d . . .
H31 H 0.4073 0.7489 0.2230 0.128 Uiso 1 1 calc R . .
C32 C 0.3719(4) 0.6530(3) 0.1915(3) 0.1135(13) Uani 1 1 d . B .
C33 C 0.4167(4) 0.5692(3) 0.1894(3) 0.1221(14) Uani 1 1 d . . .
H33 H 0.3767 0.5395 0.1711 0.147 Uiso 1 1 calc R . .
C34 C 0.5205(3) 0.5284(3) 0.2141(3) 0.1047(11) Uani 1 1 d . . .
H34 H 0.5485 0.4713 0.2121 0.126 Uiso 1 1 calc R . .
C35 C 0.2577(6) 0.7012(5) 0.1633(5) 0.182(3) Uani 1 1 d . . .
H35A H 0.1923 0.6743 0.1977 0.219 Uiso 0.60 1 calc PR A 1
H35B H 0.2453 0.7604 0.1671 0.219 Uiso 0.60 1 calc PR A 1
H35C H 0.2160 0.7362 0.1983 0.219 Uiso 0.40 1 d PR A 2
H35D H 0.2804 0.7413 0.1141 0.219 Uiso 0.40 1 d PR A 2
C36 C 0.2536(12) 0.7037(8) 0.0919(7) 0.174(5) Uani 0.60 1 d P B 1
H36A H 0.1791 0.7357 0.0798 0.261 Uiso 0.60 1 calc PR B 1
H36B H 0.2622 0.6456 0.0876 0.261 Uiso 0.60 1 calc PR B 1
H36C H 0.3166 0.7314 0.0568 0.261 Uiso 0.60 1 calc PR B 1
C36' C 0.1810(15) 0.6578(14) 0.1572(18) 0.209(11) Uani 0.40 1 d P B 2
H36D H 0.1133 0.6977 0.1413 0.313 Uiso 0.40 1 calc PR B 2
H36E H 0.1567 0.6186 0.2059 0.313 Uiso 0.40 1 calc PR B 2
H36F H 0.2171 0.6256 0.1200 0.313 Uiso 0.40 1 calc PR B 2
N40 N 0.9597(2) 0.43393(18) 0.28733(17) 0.0884(7) Uani 1 1 d . . .
C40 C 1.0199(4) 0.4685(3) 0.3182(3) 0.1177(13) Uani 1 1 d . . .
H40 H 0.9858 0.5207 0.3302 0.141 Uiso 1 1 calc R . .
C41 C 1.1304(4) 0.4310(4) 0.3335(4) 0.154(2) Uani 1 1 d . . .
H41 H 1.1696 0.4583 0.3547 0.185 Uiso 1 1 calc R . .
C42 C 1.1828(4) 0.3539(4) 0.3178(3) 0.1360(17) Uani 1 1 d . . .
C43 C 1.1225(4) 0.3178(3) 0.2846(3) 0.1139(13) Uani 1 1 d . . .
H43 H 1.1555 0.2660 0.2714 0.137 Uiso 1 1 calc R . .
C44 C 1.0130(3) 0.3593(3) 0.2711(2) 0.0973(10) Uani 1 1 d . . .
H44 H 0.9729 0.3336 0.2491 0.117 Uiso 1 1 calc R . .
C45 C 1.3004(6) 0.2920(7) 0.3561(7) 0.245(6) Uani 1 1 d . . .
H45A H 1.2981 0.2976 0.4067 0.294 Uiso 1 1 calc R . .
H45B H 1.3084 0.2314 0.3576 0.294 Uiso 1 1 calc R . .
C46 C 1.3749(10) 0.3276(7) 0.3083(7) 0.290(6) Uani 1 1 d . . .
H46A H 1.4513 0.3019 0.3208 0.435 Uiso 1 1 calc R . .
H46B H 1.3602 0.3880 0.3066 0.435 Uiso 1 1 calc R . .
H46C H 1.3728 0.3212 0.2593 0.435 Uiso 1 1 calc R . .
Mn2 Mn 0.0000 1.0000 0.5000 0.0956(3) Uani 1 2 d S . .
N3 N 0.1460(3) 1.0523(2) 0.4160(2) 0.1157(11) Uani 1 1 d . . .
C3 C 0.2294(10) 1.0573(14) 0.3703(7) 0.071(3) Uani 0.50 1 d PD C 1
S3 S 0.3375(5) 1.0662(5) 0.3010(4) 0.179(3) Uani 0.50 1 d PD C 1
C3' C 0.2018(11) 1.0707(15) 0.3528(7) 0.085(4) Uani 0.50 1 d PD C 2
S3' S 0.2908(5) 1.0907(3) 0.2747(3) 0.1436(19) Uani 0.50 1 d PD C 2
N50 N -0.1122(3) 1.0403(2) 0.40571(19) 0.1065(9) Uani 1 1 d . . .
C50 C -0.0934(4) 1.1053(3) 0.3426(3) 0.1052(11) Uani 1 1 d . C .
H50 H -0.0293 1.1330 0.3352 0.126 Uiso 1 1 calc R . .
C51 C -0.1625(4) 1.1336(3) 0.2885(3) 0.1147(12) Uani 1 1 d . . .
H51 H -0.1449 1.1801 0.2466 0.138 Uiso 1 1 calc R C .
C52 C -0.2569(5) 1.0953(4) 0.2943(3) 0.1336(15) Uani 1 1 d . C .
C53 C -0.2751(5) 1.0275(4) 0.3582(4) 0.166(2) Uani 1 1 d . . .
H53 H -0.3367 0.9975 0.3654 0.199 Uiso 1 1 calc R C .
C54 C -0.2044(5) 1.0030(4) 0.4118(3) 0.1489(19) Uani 1 1 d . C .
H54 H -0.2219 0.9578 0.4548 0.179 Uiso 1 1 calc R . .
C55 C -0.3448(7) 1.1279(6) 0.2398(4) 0.196(3) Uani 1 1 d . . .
H55A H -0.4130 1.0985 0.2611 0.235 Uiso 1 1 calc R C .
H55B H -0.3718 1.1897 0.2330 0.235 Uiso 1 1 calc R . .
C56 C -0.2854(7) 1.1103(5) 0.1655(6) 0.231(4) Uani 1 1 d . C .
H56A H -0.3401 1.1294 0.1312 0.346 Uiso 1 1 calc R . .
H56B H -0.2580 1.0492 0.1728 0.346 Uiso 1 1 calc R . .
H56C H -0.2193 1.1409 0.1442 0.346 Uiso 1 1 calc R . .
N60 N 0.0667(3) 0.86578(19) 0.47329(18) 0.0968(8) Uani 1 1 d . . .
C60 C 0.1569(4) 0.8524(3) 0.4176(3) 0.1181(13) Uani 1 1 d . C .
H60 H 0.1969 0.8982 0.3890 0.142 Uiso 1 1 calc R . .
C61 C 0.1941(5) 0.7741(4) 0.4000(3) 0.1422(18) Uani 1 1 d . . .
H61 H 0.2585 0.7685 0.3605 0.171 Uiso 1 1 calc R C .
C62 C 0.1389(5) 0.7046(3) 0.4388(4) 0.1265(15) Uani 1 1 d . C .
C63 C 0.0479(5) 0.7181(3) 0.4969(3) 0.1294(15) Uani 1 1 d . . .
H63 H 0.0081 0.6727 0.5269 0.155 Uiso 1 1 calc R C .
C64 C 0.0142(4) 0.7973(3) 0.5119(3) 0.1226(14) Uani 1 1 d . C .
H64 H -0.0495 0.8039 0.5515 0.147 Uiso 1 1 calc R . .
C65 C 0.1707(6) 0.6179(4) 0.4197(5) 0.204(4) Uani 1 1 d . . .
H65A H 0.1119 0.5825 0.4513 0.245 Uiso 1 1 calc R C .
H65B H 0.1639 0.6281 0.3669 0.245 Uiso 1 1 calc R . .
C66 C 0.2738(7) 0.5733(5) 0.4278(5) 0.217(4) Uani 1 1 d . C .
H66A H 0.2835 0.5210 0.4123 0.326 Uiso 1 1 calc R . .
H66B H 0.2806 0.5588 0.4805 0.326 Uiso 1 1 calc R . .
H66C H 0.3337 0.6068 0.3965 0.326 Uiso 1 1 calc R . .
Mn3 Mn 0.5000 0.0000 0.0000 0.0979(3) Uani 1 2 d S . .
N4 N 0.4310(4) 0.0450(2) -0.1047(2) 0.1194(11) Uani 1 1 d . . .
C4 C 0.4079(3) 0.0829(2) -0.1631(2) 0.0849(9) Uani 1 1 d . . .
S4 S 0.37243(13) 0.13581(8) -0.24342(6) 0.1269(4) Uani 1 1 d . . .
N70 N 0.3160(3) -0.0299(2) 0.0684(2) 0.1094(10) Uani 1 1 d . . .
C70 C 0.2812(5) -0.0328(3) 0.1424(3) 0.1225(14) Uani 1 1 d . . .
H70 H 0.3340 -0.0229 0.1672 0.147 Uiso 1 1 calc R . .
C71 C 0.1717(5) -0.0495(3) 0.1843(3) 0.1354(16) Uani 1 1 d . . .
H71 H 0.1521 -0.0507 0.2360 0.163 Uiso 1 1 calc R . .
C72 C 0.0915(5) -0.0643(3) 0.1497(5) 0.1396(17) Uani 1 1 d . . .
C73 C 0.1275(6) -0.0611(4) 0.0736(4) 0.1444(19) Uani 1 1 d . . .
H73 H 0.0764 -0.0705 0.0473 0.173 Uiso 1 1 calc R . .
C74 C 0.2363(5) -0.0446(3) 0.0365(3) 0.1298(15) Uani 1 1 d . . .
H74 H 0.2572 -0.0434 -0.0151 0.156 Uiso 1 1 calc R . .
C75 C -0.0312(6) -0.0837(5) 0.1954(6) 0.202(3) Uani 1 1 d . . .
H75A H -0.0757 -0.0308 0.2080 0.242 Uiso 1 1 calc R . .
H75B H -0.0712 -0.0966 0.1617 0.242 Uiso 1 1 calc R . .
C76 C -0.0380(7) -0.1497(8) 0.2622(7) 0.303(7) Uani 1 1 d . . .
H76A H -0.1194 -0.1546 0.2842 0.455 Uiso 1 1 calc R . .
H76B H -0.0025 -0.1370 0.2978 0.455 Uiso 1 1 calc R . .
H76C H 0.0032 -0.2033 0.2512 0.455 Uiso 1 1 calc R . .
N80 N 0.4486(3) 0.13945(18) 0.01736(17) 0.0915(8) Uani 1 1 d . . .
C80 C 0.4112(3) 0.2073(2) -0.0361(2) 0.0996(10) Uani 1 1 d . . .
H80 H 0.4025 0.1976 -0.0809 0.120 Uiso 1 1 calc R . .
C81 C 0.3845(4) 0.2905(3) -0.0298(2) 0.1103(12) Uani 1 1 d . . .
H81 H 0.3579 0.3349 -0.0695 0.132 Uiso 1 1 calc R . .
C82 C 0.3964(4) 0.3094(3) 0.0339(3) 0.1084(12) Uani 1 1 d . . .
C83 C 0.4284(6) 0.2394(3) 0.0911(3) 0.149(2) Uani 1 1 d . . .
H83 H 0.4343 0.2474 0.1371 0.178 Uiso 1 1 calc R . .
C84 C 0.4519(5) 0.1575(3) 0.0814(3) 0.1332(17) Uani 1 1 d . . .
H84 H 0.4715 0.1115 0.1223 0.160 Uiso 1 1 calc R . .
C85 C 0.3733(6) 0.4014(3) 0.0421(4) 0.154(2) Uani 1 1 d . . .
H85A H 0.4217 0.4044 0.0759 0.185 Uiso 1 1 calc R . .
H85B H 0.3971 0.4403 -0.0076 0.185 Uiso 1 1 calc R . .
C86 C 0.2543(8) 0.4296(5) 0.0712(5) 0.218(4) Uani 1 1 d . . .
H86A H 0.2449 0.4882 0.0743 0.327 Uiso 1 1 calc R . .
H86B H 0.2308 0.3928 0.1212 0.327 Uiso 1 1 calc R . .
H86C H 0.2058 0.4272 0.0378 0.327 Uiso 1 1 calc R . .

loop_
_atom_site_aniso_label
_atom_site_aniso_U_11
_atom_site_aniso_U_22
_atom_site_aniso_U_33
_atom_site_aniso_U_23
_atom_site_aniso_U_13
_atom_site_aniso_U_12
Mn1 0.0832(3) 0.0768(3) 0.0812(3) -0.0161(2) -0.0207(2) -0.0110(2)
N1 0.108(2) 0.098(2) 0.104(2) -0.0316(18) -0.0254(18) -0.0157(17)
C1 0.092(2) 0.079(2) 0.090(2) -0.0205(18) -0.0162(18) -0.0141(17)
S1 0.1829(13) 0.1482(11) 0.1486(11) -0.0676(9) -0.0582(10) -0.0281(9)
N2 0.111(2) 0.102(2) 0.101(2) -0.0348(18) -0.0269(18) -0.0129(17)
C2 0.084(2) 0.110(3) 0.105(3) -0.041(2) -0.0136(19) -0.0101(19)
S2 0.1454(11) 0.2417(19) 0.2225(18) -0.1527(17) -0.0478(11) -0.0227(11)
N10 0.0911(18) 0.0813(19) 0.0916(19) -0.0150(15) -0.0166(15) -0.0113(14)
C10 0.102(2) 0.083(2) 0.108(3) -0.021(2) -0.013(2) -0.0156(19)
C11 0.112(3) 0.082(2) 0.124(3) -0.014(2) -0.022(2) -0.023(2)
C12 0.104(3) 0.098(3) 0.109(3) -0.003(2) -0.018(2) -0.028(2)
C13 0.119(3) 0.106(3) 0.102(3) -0.020(2) 0.002(2) -0.020(2)
C14 0.105(2) 0.084(2) 0.104(3) -0.016(2) -0.006(2) -0.006(2)
C15 0.156(4) 0.126(4) 0.129(4) 0.012(3) -0.003(3) -0.041(3)
C16 0.178(5) 0.183(6) 0.127(4) 0.031(4) -0.024(4) -0.041(4)
N20 0.0847(16) 0.0798(18) 0.0856(17) -0.0142(14) -0.0148(14) -0.0094(13)
C20 0.099(2) 0.093(2) 0.103(3) -0.021(2) -0.007(2) -0.002(2)
C21 0.097(2) 0.121(3) 0.098(3) -0.018(2) 0.003(2) -0.009(2)
C22 0.090(2) 0.109(3) 0.100(3) 0.001(2) -0.013(2) -0.019(2)
C23 0.105(3) 0.087(2) 0.123(3) -0.001(2) 0.000(2) -0.009(2)
C24 0.095(2) 0.085(2) 0.107(3) -0.010(2) 0.004(2) -0.0105(19)
C25 0.138(4) 0.144(4) 0.137(4) 0.026(4) 0.005(3) -0.036(3)
C26 0.384(14) 0.201(8) 0.256(10) -0.020(7) 0.107(10) -0.184(9)
N30 0.0872(17) 0.0767(17) 0.0978(19) -0.0143(14) -0.0263(15) -0.0077(14)
C30 0.096(2) 0.087(2) 0.096(2) -0.0221(19) -0.0196(19) -0.0066(19)
C31 0.113(3) 0.087(2) 0.104(3) -0.020(2) -0.023(2) 0.009(2)
C32 0.101(3) 0.114(3) 0.121(3) -0.032(3) -0.042(2) 0.015(2)
C33 0.106(3) 0.115(3) 0.158(4) -0.043(3) -0.059(3) 0.003(2)
C34 0.097(2) 0.085(2) 0.135(3) -0.028(2) -0.039(2) -0.0036(19)
C35 0.158(5) 0.186(6) 0.206(7) -0.068(5) -0.101(5) 0.062(5)
C36 0.195(12) 0.159(10) 0.199(11) -0.069(8) -0.126(10) 0.038(8)
C36' 0.136(13) 0.191(19) 0.35(3) -0.09(2) -0.137(18) 0.001(11)
N40 0.0860(17) 0.0825(18) 0.0943(19) -0.0196(15) -0.0200(14) -0.0107(14)
C40 0.101(3) 0.107(3) 0.163(4) -0.056(3) -0.045(3) -0.003(2)
C41 0.103(3) 0.151(4) 0.245(7) -0.096(4) -0.076(4) 0.013(3)
C42 0.090(3) 0.142(4) 0.179(5) -0.048(4) -0.051(3) 0.011(3)
C43 0.099(3) 0.108(3) 0.128(3) -0.034(3) -0.025(2) 0.005(2)
C44 0.096(2) 0.094(3) 0.102(3) -0.029(2) -0.0197(19) -0.011(2)
C45 0.119(5) 0.287(12) 0.383(15) -0.211(12) 0.010(6) -0.034(6)
C46 0.233(11) 0.236(11) 0.346(16) 0.013(10) -0.074(11) -0.032(9)
Mn2 0.1051(5) 0.0827(5) 0.0909(5) -0.0257(4) 0.0109(4) -0.0278(4)
N3 0.119(3) 0.107(2) 0.108(3) -0.026(2) 0.013(2) -0.033(2)
C3 0.069(5) 0.068(6) 0.071(6) -0.011(5) -0.017(5) -0.005(5)
S3 0.140(4) 0.230(6) 0.157(5) -0.076(4) 0.065(3) -0.076(4)
C3' 0.093(8) 0.078(9) 0.087(7) -0.021(6) -0.031(6) -0.010(6)
S3' 0.187(5) 0.131(3) 0.105(3) -0.056(2) 0.040(3) -0.051(3)
N50 0.118(2) 0.096(2) 0.104(2) -0.0255(19) -0.0028(18) -0.0374(18)
C50 0.112(3) 0.095(3) 0.107(3) -0.023(2) -0.005(2) -0.036(2)
C51 0.117(3) 0.111(3) 0.112(3) -0.022(2) -0.007(3) -0.036(3)
C52 0.130(4) 0.152(4) 0.120(4) -0.028(3) -0.011(3) -0.051(3)
C53 0.163(5) 0.204(6) 0.146(5) -0.012(4) -0.026(4) -0.112(5)
C54 0.174(5) 0.156(5) 0.122(4) 0.001(3) -0.025(4) -0.094(4)
C55 0.197(7) 0.274(10) 0.128(5) -0.017(6) -0.051(5) -0.085(6)
C56 0.232(8) 0.166(6) 0.326(13) -0.022(7) -0.156(9) -0.041(6)
N60 0.112(2) 0.0836(19) 0.0916(19) -0.0236(16) -0.0122(17) -0.0167(16)
C60 0.125(3) 0.096(3) 0.121(3) -0.036(2) 0.004(3) -0.014(2)
C61 0.142(4) 0.119(4) 0.162(5) -0.067(3) 0.007(3) -0.011(3)
C62 0.128(3) 0.101(3) 0.166(5) -0.059(3) -0.048(3) 0.005(3)
C63 0.156(4) 0.093(3) 0.149(4) -0.037(3) -0.029(3) -0.033(3)
C64 0.142(4) 0.097(3) 0.124(3) -0.035(3) 0.005(3) -0.034(3)
C65 0.147(5) 0.151(5) 0.364(11) -0.152(6) -0.081(6) 0.032(4)
C66 0.226(8) 0.164(6) 0.290(10) -0.108(6) -0.108(7) 0.041(6)
Mn3 0.1396(7) 0.0764(5) 0.0869(5) -0.0157(4) -0.0544(5) -0.0077(4)
N4 0.173(3) 0.093(2) 0.105(2) -0.0205(19) -0.072(2) -0.006(2)
C4 0.104(2) 0.0690(19) 0.086(2) -0.0209(17) -0.0339(18) -0.0043(16)
S4 0.1872(12) 0.0982(7) 0.0911(7) -0.0104(5) -0.0556(7) -0.0027(7)
N70 0.142(3) 0.086(2) 0.111(3) -0.0262(18) -0.049(2) -0.0126(18)
C70 0.137(4) 0.117(3) 0.128(4) -0.041(3) -0.036(3) -0.025(3)
C71 0.141(4) 0.134(4) 0.136(4) -0.046(3) -0.026(3) -0.018(3)
C72 0.124(4) 0.110(3) 0.192(6) -0.041(4) -0.055(4) -0.003(3)
C73 0.150(5) 0.131(4) 0.173(6) -0.040(4) -0.076(4) -0.014(3)
C74 0.154(4) 0.119(3) 0.134(4) -0.032(3) -0.067(4) -0.016(3)
C75 0.124(5) 0.198(7) 0.271(10) -0.049(7) -0.044(6) -0.010(5)
C76 0.133(6) 0.394(16) 0.302(13) 0.046(12) -0.035(7) -0.078(8)
N80 0.113(2) 0.0821(18) 0.0855(18) -0.0192(15) -0.0352(16) -0.0136(15)
C80 0.125(3) 0.087(2) 0.084(2) -0.0165(19) -0.031(2) -0.008(2)
C81 0.147(3) 0.079(2) 0.099(3) -0.015(2) -0.037(2) -0.006(2)
C82 0.119(3) 0.084(2) 0.127(3) -0.034(2) -0.033(2) -0.007(2)
C83 0.237(6) 0.101(3) 0.133(4) -0.045(3) -0.096(4) 0.009(3)
C84 0.208(5) 0.092(3) 0.114(3) -0.029(2) -0.083(3) 0.007(3)
C85 0.186(5) 0.100(3) 0.178(5) -0.046(3) -0.055(4) 0.008(3)
C86 0.246(8) 0.133(5) 0.255(9) -0.075(5) 0.004(7) -0.012(5)

loop_
_atom_type_symbol
_atom_type_description
_atom_type_scat_dispersion_real
_atom_type_scat_dispersion_imag
_atom_type_scat_source
C C 0.0033 0.0016 'International Tables Vol C Tables 4.2.6.8 and 6.1.1.4'
H H 0.0000 0.0000 'International Tables Vol C Tables 4.2.6.8 and 6.1.1.4'
Mn Mn 0.3368 0.7283 'International Tables Vol C Tables 4.2.6.8 and 6.1.1.4'
N N 0.0061 0.0033 'International Tables Vol C Tables 4.2.6.8 and 6.1.1.4'
S S 0.1246 0.1234 'International Tables Vol C Tables 4.2.6.8 and 6.1.1.4'

loop_
_geom_angle_atom_site_label_1
_geom_angle_atom_site_label_2
_geom_angle_atom_site_label_3
_geom_angle
_geom_angle_site_symmetry_1
_geom_angle_site_symmetry_3
N2 Mn1 N1 179.23(12) . .
N2 Mn1 N20 90.40(12) . .
N1 Mn1 N20 88.93(12) . .
N2 Mn1 N10 90.87(12) . .
N1 Mn1 N10 89.78(12) . .
N20 Mn1 N10 177.35(10) . .
N2 Mn1 N40 92.36(12) . .
N1 Mn1 N40 88.08(11) . .
N20 Mn1 N40 94.62(10) . .
N10 Mn1 N40 87.65(10) . .
N2 Mn1 N30 89.27(12) . .
N1 Mn1 N30 90.32(11) . .
N20 Mn1 N30 87.44(10) . .
N10 Mn1 N30 90.25(10) . .
N40 Mn1 N30 177.36(10) . .
C1 N1 Mn1 156.9(3) . .
N1 C1 S1 178.4(4) . .
C2 N2 Mn1 157.7(3) . .
N2 C2 S2 178.4(4) . .
C14 N10 C10 115.8(3) . .
C14 N10 Mn1 121.4(2) . .
C10 N10 Mn1 122.3(3) . .
N10 C10 C11 123.4(4) . .
C10 C11 C12 120.8(4) . .
C11 C12 C13 115.9(4) . .
C11 C12 C15 122.5(4) . .
C13 C12 C15 121.6(5) . .
C14 C13 C12 120.3(4) . .
N10 C14 C13 123.7(4) . .
C16 C15 C12 114.0(5) . .
C24 N20 C20 115.5(3) . .
C24 N20 Mn1 121.9(2) . .
C20 N20 Mn1 122.6(2) . .
N20 C20 C21 123.6(4) . .
C20 C21 C22 120.8(4) . .
C21 C22 C23 115.7(4) . .
C21 C22 C25 121.0(4) . .
C23 C22 C25 123.3(4) . .
C24 C23 C22 120.3(4) . .
N20 C24 C23 124.1(4) . .
C26 C25 C22 116.2(6) . .
C34 N30 C30 116.0(3) . .
C34 N30 Mn1 120.9(2) . .
C30 N30 Mn1 122.8(3) . .
N30 C30 C31 123.9(4) . .
C32 C31 C30 120.0(4) . .
C31 C32 C33 116.5(4) . .
C31 C32 C35 121.3(5) . .
C33 C32 C35 122.2(5) . .
C32 C33 C34 120.6(4) . .
N30 C34 C33 122.9(4) . .
C36' C35 C36 64.6(12) . .
C36' C35 C32 120.4(11) . .
C36 C35 C32 116.2(8) . .
C40 N40 C44 115.8(3) . .
C40 N40 Mn1 121.0(3) . .
C44 N40 Mn1 123.2(3) . .
N40 C40 C41 123.2(4) . .
C42 C41 C40 120.3(5) . .
C41 C42 C43 117.4(4) . .
C41 C42 C45 121.9(5) . .
C43 C42 C45 119.2(5) . .
C44 C43 C42 118.7(4) . .
N40 C44 C43 124.7(4) . .
C46 C45 C42 96.4(11) . .
N3 Mn2 N3 180.00(19) . 2_576
N3 Mn2 N50 90.35(14) . 2_576
N3 Mn2 N50 89.65(14) 2_576 2_576
N3 Mn2 N50 89.65(14) . .
N3 Mn2 N50 90.35(14) 2_576 .
N50 Mn2 N50 180.000(1) 2_576 .
N3 Mn2 N60 89.50(12) . 2_576
N3 Mn2 N60 90.50(12) 2_576 2_576
N50 Mn2 N60 89.50(11) 2_576 2_576
N50 Mn2 N60 90.50(11) . 2_576
N3 Mn2 N60 90.50(12) . .
N3 Mn2 N60 89.50(12) 2_576 .
N50 Mn2 N60 90.50(11) 2_576 .
N50 Mn2 N60 89.50(11) . .
N60 Mn2 N60 180.000(1) 2_576 .
C3 N3 C3' 24.2(10) . .
C3 N3 Mn2 161.3(12) . .
C3' N3 Mn2 152.7(11) . .
N3 C3 S3 174.5(13) . .
N3 C3' S3' 172.1(12) . .
C54 N50 C50 114.5(4) . .
C54 N50 Mn2 122.4(3) . .
C50 N50 Mn2 123.0(3) . .
N50 C50 C51 124.1(4) . .
C50 C51 C52 121.6(4) . .
C51 C52 C53 114.5(5) . .
C51 C52 C55 124.7(5) . .
C53 C52 C55 120.5(5) . .
C54 C53 C52 121.5(5) . .
N50 C54 C53 123.8(5) . .
C56 C55 C52 108.6(7) . .
C60 N60 C64 115.1(4) . .
C60 N60 Mn2 122.9(3) . .
C64 N60 Mn2 121.9(3) . .
N60 C60 C61 123.1(4) . .
C62 C61 C60 121.6(5) . .
C63 C62 C61 115.1(4) . .
C63 C62 C65 120.5(6) . .
C61 C62 C65 124.4(6) . .
C62 C63 C64 120.9(5) . .
N60 C64 C63 124.1(4) . .
C66 C65 C62 117.9(6) . .
N4 Mn3 N4 180.00(17) 2_655 .
N4 Mn3 N70 90.20(14) 2_655 .
N4 Mn3 N70 89.80(14) . .
N4 Mn3 N70 89.80(14) 2_655 2_655
N4 Mn3 N70 90.20(14) . 2_655
N70 Mn3 N70 180.00(16) . 2_655
N4 Mn3 N80 89.66(11) 2_655 .
N4 Mn3 N80 90.34(11) . .
N70 Mn3 N80 89.59(11) . .
N70 Mn3 N80 90.41(11) 2_655 .
N4 Mn3 N80 90.34(11) 2_655 2_655
N4 Mn3 N80 89.66(11) . 2_655
N70 Mn3 N80 90.41(11) . 2_655
N70 Mn3 N80 89.59(11) 2_655 2_655
N80 Mn3 N80 180.0(2) . 2_655
C4 N4 Mn3 165.2(3) . .
N4 C4 S4 178.6(4) . .
C74 N70 C70 114.9(5) . .
C74 N70 Mn3 122.5(4) . .
C70 N70 Mn3 122.6(3) . .
N70 C70 C71 123.8(5) . .
C72 C71 C70 119.8(6) . .
C73 C72 C71 116.2(6) . .
C73 C72 C75 123.0(7) . .
C71 C72 C75 120.8(7) . .
C74 C73 C72 120.5(5) . .
N70 C74 C73 124.7(5) . .
C76 C75 C72 118.7(7) . .
C80 N80 C84 114.5(3) . .
C80 N80 Mn3 122.1(2) . .
C84 N80 Mn3 123.4(3) . .
N80 C80 C81 124.2(4) . .
C80 C81 C82 120.9(4) . .
C83 C82 C81 115.2(4) . .
C83 C82 C85 121.9(4) . .
C81 C82 C85 122.9(4) . .
C82 C83 C84 120.7(4) . .
N80 C84 C83 124.2(4) . .
C86 C85 C82 113.2(5) . .

loop_
_geom_bond_atom_site_label_1
_geom_bond_atom_site_label_2
_geom_bond_distance
_geom_bond_site_symmetry_2
Mn1 N2 2.151(4) .
Mn1 N1 2.180(4) .
Mn1 N20 2.297(3) .
Mn1 N10 2.314(3) .
Mn1 N40 2.337(3) .
Mn1 N30 2.339(3) .
N1 C1 1.142(4) .
C1 S1 1.609(4) .
N2 C2 1.145(5) .
C2 S2 1.595(5) .
N10 C14 1.328(5) .
N10 C10 1.336(4) .
C10 C11 1.360(5) .
C11 C12 1.369(6) .
C12 C13 1.377(6) .
C12 C15 1.518(6) .
C13 C14 1.363(5) .
C15 C16 1.442(8) .
N20 C24 1.320(4) .
N20 C20 1.331(4) .
C20 C21 1.357(5) .
C21 C22 1.368(6) .
C22 C23 1.371(5) .
C22 C25 1.507(6) .
C23 C24 1.360(5) .
C25 C26 1.411(10) .
N30 C34 1.323(5) .
N30 C30 1.332(4) .
C30 C31 1.366(5) .
C31 C32 1.359(6) .
C32 C33 1.368(6) .
C32 C35 1.532(6) .
C33 C34 1.375(5) .
C35 C36' 1.316(17) .
C35 C36 1.336(12) .
N40 C40 1.321(5) .
N40 C44 1.331(4) .
C40 C41 1.373(6) .
C41 C42 1.362(7) .
C42 C43 1.370(7) .
C42 C45 1.701(11) .
C43 C44 1.365(5) .
C45 C46 1.201(12) .
Mn2 N3 2.166(4) .
Mn2 N3 2.166(3) 2_576
Mn2 N50 2.314(4) 2_576
Mn2 N50 2.314(4) .
Mn2 N60 2.327(3) 2_576
Mn2 N60 2.327(3) .
N3 C3 1.134(11) .
N3 C3' 1.186(12) .
C3 S3 1.576(10) .
C3' S3' 1.566(12) .
N50 C54 1.332(6) .
N50 C50 1.337(5) .
C50 C51 1.363(6) .
C51 C52 1.367(6) .
C52 C53 1.372(7) .
C52 C55 1.532(8) .
C53 C54 1.371(8) .
C55 C56 1.475(10) .
N60 C60 1.325(5) .
N60 C64 1.329(5) .
C60 C61 1.371(6) .
C61 C62 1.361(7) .
C62 C63 1.359(7) .
C62 C65 1.514(7) .
C63 C64 1.364(6) .
C65 C66 1.291(8) .
Mn3 N4 2.164(3) 2_655
Mn3 N4 2.164(3) .
Mn3 N70 2.310(4) .
Mn3 N70 2.310(4) 2_655
Mn3 N80 2.332(3) .
Mn3 N80 2.332(3) 2_655
N4 C4 1.144(4) .
C4 S4 1.594(4) .
N70 C74 1.330(6) .
N70 C70 1.330(6) .
C70 C71 1.377(7) .
C71 C72 1.371(7) .
C72 C73 1.369(8) .
C72 C75 1.538(9) .
C73 C74 1.345(7) .
C75 C76 1.381(10) .
N80 C80 1.325(4) .
N80 C84 1.328(5) .
C80 C81 1.365(5) .
C81 C82 1.365(6) .
C82 C83 1.364(6) .
C82 C85 1.520(6) .
C83 C84 1.367(6) .
C85 C86 1.405(8) .
